data_2000854
loop_
_publ_author_name
'Simpson, S. J.'

_publ_section_title
;
 2,2,6,6-Tetramethyl-4-oxopiperidinium hexafluorophosphate
;
_journal_issue 6
_journal_name_full 'Acta Crystallographica Section C'
_journal_page_first 1137
_journal_page_last 1138
_journal_paper_doi 10.1107/S0108270191013252
_journal_volume 48
_journal_year 1992
_chemical_formula_moiety 'C9 H18 N1 O1,F6 P1'
_chemical_formula_sum 'C9 H18 F6 N O P'
_chemical_formula_weight 301.2
_symmetry_cell_setting monoclinic
_symmetry_space_group_name_H-M 'P 1 c 1'
_cell_angle_alpha 90
_cell_angle_beta 106.77(4)
_cell_angle_gamma 90
_cell_formula_units_Z 2
_cell_length_a 7.752(4)
_cell_length_b 7.539(3)
_cell_length_c 12.096(7)
_cell_volume 676.9(6)
_diffrn_radiation_type Mo
_diffrn_radiation_wavelength 0.71073
_exptl_absorpt_coefficient_mu 0.254
_exptl_crystal_density_diffrn 1.478
_exptl_crystal_F_000 312
_cod_data_source_file he0037.cif
_cod_data_source_block he0037a
_cod_original_cell_volume 676.8(6)
_cod_original_sg_symbol_H-M 'P c'
_cod_original_formula_sum 'C9 H18 F6 N1 O1 P1'
_cod_database_code 2000854

loop_
_atom_site_label
_atom_site_fract_x
_atom_site_fract_y
_atom_site_fract_z
_atom_site_U_iso_or_equiv
P(1) .1118 .4249(2) .5748 .0660(10)
F(1) .2236(9) .5893(7) .5542(7) .164(3)
F(2) .0254(7) .4055(6) .4386(4) .099(2)
F(3) -.0498(10) .5477(9) .5762(8) .160(4)
F(4) .1926(14) .4365(10) .7081(5) .179(4)
F(5) .2711(9) .3006(11) .5685(7) .155(3)
F(6) -.0034(8) .2574(7) .5863(4) .112(2)
N(1) .7513(6) .0924(5) .3733(3) .0440(10)
C(1) .5858(7) .1986(7) .3054(4) .0480(10)
C(2) .6316(7) .2889(7) .2050(4) .054(2)
C(3) .7158(8) .1640(7) .1396(4) .048(2)
C(4) .8861(8) .0791(7) .2118(4) .049(2)
C(5) .8500(8) -.0285(6) .3114(4) .050(2)
C(6) .7450(11) -.1958(8) .2684(6) .072(3)
C(7) 1.0288(9) -.0767(8) .3995(5) .067(2)
C(8) .4211(9) .0773(10) .2623(6) .077(3)
C(9) .5520(10) .3355(10) .3898(5) .071(2)
O(1) .6498(7) .1307(6) .0371(3) .070(2)
H(1A) .7181 .0253 .4252 ?
H(1B) .8322 .1716 .4133 ?
H(2A) .7144 .3837 .2353 ?
H(2B) .5248 .3389 .1532 ?
H(4A) .9750 .1684 .2434 ?
H(4B) .9328 .0014 .1644 ?
H(6A) .6327 -.1645 .2134 ?
H(6B) .8129 -.2704 .2320 ?
H(6C) .7219 -.2582 .3319 ?
H(7A) 1.0070 -.1430 .4619 ?
H(7B) 1.1001 -.1465 .3627 ?
H(7C) 1.0922 .0306 .4291 ?
H(8A) .3958 .0203 .3268 ?
H(8B) .3188 .1464 .2210 ?
H(8C) .4462 -.0109 .2118 ?
H(9A) .5219 .2773 .4524 ?
H(9B) .6592 .4049 .4196 ?
H(9C) .4546 .4116 .3500 ?

loop_
_geom_bond_atom_site_label_1
_geom_bond_atom_site_label_2
_geom_bond_distance
P(1) F(1) 1.573(7)
P(1) F(3) 1.562(8)
P(1) F(5) 1.569(8)
N(1) C(1) 1.534(6)
C(1) C(2) 1.521(8)
C(1) C(9) 1.526(9)
C(3) C(4) 1.500(7)
C(4) C(5) 1.544(8)
C(5) C(7) 1.528(8)
P(1) F(2) 1.596(4)
P(1) F(4) 1.555(6)
P(1) F(6) 1.576(6)
N(1) C(5) 1.518(8)
C(1) C(8) 1.534(8)
C(2) C(3) 1.496(8)
C(3) O(1) 1.222(6)
C(5) C(6) 1.510(8)
